data_1558980
loop_
_publ_author_name
'Huang, Fanping'
'Zheng, Xuejuan'
'Lin, Xinlei'
'Ding, Lin-Ting'
'Zhuo, Qingde'
'Wen, Ting-Bin'
'Zhang, Hong'
'Xia, Haiping'

_publ_section_title
;
 Extension of Simmons--Smith Reaction to Metal-Carbynes: Efficient
 Synthesis of Metallacyclopropenes with \s-Aromaticity
;
_journal_name_full 'Chemical Science'
_journal_paper_doi 10.1039/D0SC03215H
_journal_year 2020
_chemical_formula_moiety 'C68 H55 Cl O Os P3, 2(C H Cl3), Cl'
_chemical_formula_sum 'C70 H57 Cl8 O Os P3'
_chemical_formula_weight 1480.86
_space_group_crystal_system triclinic
_space_group_IT_number 2
_space_group_name_Hall '-P 1'
_space_group_name_H-M_alt 'P -1'
_atom_sites_solution_hydrogens geom
_atom_sites_solution_primary dual
_audit_creation_date 2020-08-27
_audit_creation_method
;
Olex2 1.2
(compiled 2018.05.29 svn.r3508 for OlexSys, GUI svn.r5506)
;
_audit_update_record
;
2020-08-28 deposited with the CCDC.	2020-09-01 downloaded from the CCDC.
;
_cell_angle_alpha 106.991(5)
_cell_angle_beta 103.843(4)
_cell_angle_gamma 105.956(4)
_cell_formula_units_Z 2
_cell_length_a 12.0312(5)
_cell_length_b 17.2019(10)
_cell_length_c 19.2444(11)
_cell_measurement_reflns_used 17013
_cell_measurement_temperature 173(2)
_cell_measurement_theta_max 28.9555
_cell_measurement_theta_min 2.2717
_cell_volume 3433.9(4)
_computing_molecular_graphics 'Olex2 (Dolomanov et al., 2009)'
_computing_publication_material 'Olex2 (Dolomanov et al., 2009)'
_computing_structure_refinement 'ShelXL (Sheldrick, 2015)'
_computing_structure_solution 'ShelXT (Sheldrick, 2015)'
_diffrn_ambient_temperature 173(2)
_diffrn_measured_fraction_theta_full 0.999
_diffrn_measured_fraction_theta_max 0.999
_diffrn_measurement_device_type 'Goniometer Xcalibur, detector: Sapphire3 (Gemini ultra Mo)'
_diffrn_radiation_type MoK\a
_diffrn_radiation_wavelength 0.71073
_diffrn_reflns_av_R_equivalents 0.0351
_diffrn_reflns_av_unetI/netI 0.0587
_diffrn_reflns_Laue_measured_fraction_full 0.999
_diffrn_reflns_Laue_measured_fraction_max 0.999
_diffrn_reflns_limit_h_max 13
_diffrn_reflns_limit_h_min -14
_diffrn_reflns_limit_k_max 20
_diffrn_reflns_limit_k_min -20
_diffrn_reflns_limit_l_max 20
_diffrn_reflns_limit_l_min -22
_diffrn_reflns_number 29928
_diffrn_reflns_point_group_measured_fraction_full 0.999
_diffrn_reflns_point_group_measured_fraction_max 0.999
_diffrn_reflns_theta_full 25.000
_diffrn_reflns_theta_max 25.000
_diffrn_reflns_theta_min 2.274
_exptl_absorpt_coefficient_mu 2.279
_exptl_absorpt_correction_T_max 1.00000
_exptl_absorpt_correction_T_min 0.64459
_exptl_absorpt_correction_type multi-scan
_exptl_absorpt_process_details
;
CrysAlisPro 1.171.39.46 (Rigaku Oxford Diffraction, 2018)
Empirical absorption correction using spherical harmonics,
 implemented in SCALE3 ABSPACK scaling algorithm.
;
_exptl_crystal_colour yellow
_exptl_crystal_colour_primary yellow
_exptl_crystal_density_diffrn 1.432
_exptl_crystal_description block
_exptl_crystal_F_000 1484
_exptl_crystal_size_max 0.6
_exptl_crystal_size_mid 0.3
_exptl_crystal_size_min 0.2
_refine_diff_density_max 1.531
_refine_diff_density_min -0.846
_refine_diff_density_rms 0.084
_refine_ls_extinction_method none
_refine_ls_goodness_of_fit_ref 0.962
_refine_ls_hydrogen_treatment constr
_refine_ls_matrix_type full
_refine_ls_number_parameters 796
_refine_ls_number_reflns 12097
_refine_ls_number_restraints 7
_refine_ls_restrained_S_all 0.962
_refine_ls_R_factor_all 0.0393
_refine_ls_R_factor_gt 0.0303
_refine_ls_shift/su_max 0.001
_refine_ls_shift/su_mean 0.000
_refine_ls_structure_factor_coef Fsqd
_refine_ls_weighting_details 'w=1/[\s^2^(Fo^2^)+(0.0323P)^2^] where P=(Fo^2^+2Fc^2^)/3'
_refine_ls_weighting_scheme calc
_refine_ls_wR_factor_gt 0.0639
_refine_ls_wR_factor_ref 0.0650
_reflns_Friedel_coverage 0.000
_reflns_number_gt 10074
_reflns_number_total 12097
_reflns_threshold_expression 'I > 2\s(I)'
_cod_data_source_file d0sc03215h2.cif
_cod_data_source_block 3b
_cod_original_cell_volume 3433.9(3)
_cod_database_code 1558980
_shelx_shelxl_version_number 2014/7
_shelx_space_group_comment
;
The symmetry employed for this shelxl refinement is uniquely defined
by the following loop, which should always be used as a source of
symmetry information in preference to the above space-group names.
They are only intended as comments.
;
_shelx_estimated_absorpt_t_max 0.659
_shelx_estimated_absorpt_t_min 0.342
_olex2_refinement_description
;
1. Fixed Uiso
 At 1.2 times of:
  All C(H) groups, All C(H,H) groups
 At 1.5 times of:
  All O(H) groups
2. Restrained distances
 H1a-Cl2
 2.52 with sigma of 0.02
 Cl6S-C2SA \\sim Cl4-C2SB
 with sigma of 0.02
 Cl5S-C2SA \\sim Cl3-C2SB
 with sigma of 0.02
 Cl4S-C2SA \\sim Cl5-C2SB
 with sigma of 0.02
 Cl6S-Cl5S \\sim Cl4-Cl3
 with sigma of 0.04
 Cl6S-Cl4S \\sim Cl4-Cl5
 with sigma of 0.04
 Cl5S-Cl4S \\sim Cl3-Cl5
 with sigma of 0.04
3. Others
 Sof(Cl3)=Sof(Cl4)=Sof(Cl5)=Sof(C2SB)=Sof(H2SB)=1-FVAR(1)
 Sof(Cl4S)=Sof(Cl5S)=Sof(Cl6S)=Sof(C2SA)=Sof(H2SA)=FVAR(1)
 Fixed Sof: H8a(0.667) H8b(0.333) O1(0.667) H1a(0.667) O1A(0.333) H1Aa(0.333)
4.a Ternary CH refined with riding coordinates:
 C8(H8a), C8(H8b), C1S(H1S), C2SA(H2SA), C2SB(H2SB)
4.b Aromatic/amide H refined with riding coordinates:
 C1(H1), C3(H3), C5(H5), C10(H10), C11(H11), C12(H12), C13(H13), C14(H14),
 C16(H16), C17(H17), C18(H18), C19(H19), C20(H20), C22(H22), C23(H23), C24(H24),
  C25(H25), C26(H26), C28(H28), C29(H29), C30(H30), C31(H31), C32(H32),
 C34(H34), C35(H35), C36(H36), C37(H37), C38(H38), C40(H40), C41(H41), C42(H42),
  C43(H43), C44(H44), C46(H46), C47(H47), C48(H48), C49(H49), C50(H50),
 C52(H52), C53(H53), C54(H54), C55(H55), C56(H56), C58(H58), C59(H59), C60(H60),
  C61(H61), C62(H62), C64(H64), C65(H65), C66(H66), C67(H67), C68(H68)
4.c Idealised tetrahedral OH refined as rotating group:
 O1(H1a), O1A(H1Aa)
;
_olex2_submission_special_instructions 'No special instructions were received'

loop_
_space_group_symop_operation_xyz
'x, y, z'
'-x, -y, -z'

loop_
_atom_site_label
_atom_site_type_symbol
_atom_site_fract_x
_atom_site_fract_y
_atom_site_fract_z
_atom_site_U_iso_or_equiv
_atom_site_adp_type
_atom_site_occupancy
_atom_site_site_symmetry_order
_atom_site_calc_flag
_atom_site_refinement_flags_posn
_atom_site_refinement_flags_adp
_atom_site_refinement_flags_occupancy
_atom_site_disorder_assembly
_atom_site_disorder_group
Os1 Os 0.49934(2) 0.54998(2) 0.80547(2) 0.01643(5) Uani 1 1 d . . . . .
Cl1 Cl 0.55559(7) 0.58897(6) 0.94512(5) 0.0243(2) Uani 1 1 d . . . . .
P1 P 0.32257(7) 0.58678(6) 0.80846(5) 0.0185(2) Uani 1 1 d . . . . .
P2 P 0.67778(7) 0.51262(6) 0.81457(5) 0.0209(2) Uani 1 1 d . . . . .
P3 P 0.25542(8) 0.25095(6) 0.66991(5) 0.0221(2) Uani 1 1 d . . . . .
C1 C 0.3991(3) 0.4219(2) 0.7787(2) 0.0201(8) Uani 1 1 d . . . . .
H1 H 0.3946 0.4010 0.8189 0.024 Uiso 1 1 calc R . . . .
C2 C 0.3381(3) 0.3661(2) 0.7029(2) 0.0185(8) Uani 1 1 d . . . . .
C3 C 0.3518(3) 0.4074(2) 0.6492(2) 0.0205(8) Uani 1 1 d . . . . .
H3 H 0.3125 0.3777 0.5946 0.025 Uiso 1 1 calc R . . . .
C4 C 0.4270(3) 0.4939(2) 0.68432(19) 0.0189(8) Uani 1 1 d . . . . .
C5 C 0.4564(3) 0.5495(2) 0.6444(2) 0.0235(9) Uani 1 1 d . . . . .
H5 H 0.4267 0.5304 0.5895 0.028 Uiso 1 1 calc R . . . .
C6 C 0.5328(3) 0.6341(2) 0.6935(2) 0.0219(8) Uani 1 1 d . . . . .
C7 C 0.5557(3) 0.6363(2) 0.7696(2) 0.0201(8) Uani 1 1 d . . . . .
C8 C 0.5775(3) 0.7099(2) 0.6690(2) 0.0265(9) Uani 1 1 d . . . . .
H8A H 0.5837 0.7645 0.7094 0.032 Uiso 0.667 1 calc R . P A 1
H8B H 0.5181 0.6984 0.6176 0.032 Uiso 0.333 1 calc R . P B 2
C9 C 0.7052(3) 0.7221(3) 0.6635(2) 0.0322(10) Uani 1 1 d . . . . .
C10 C 0.7196(4) 0.6972(3) 0.5931(3) 0.0458(12) Uani 1 1 d . . . . .
H10 H 0.6487 0.6690 0.5473 0.055 Uiso 1 1 calc R . . . .
C11 C 0.8356(4) 0.7120(3) 0.5867(3) 0.0584(14) Uani 1 1 d . . . . .
H11 H 0.8438 0.6940 0.5372 0.070 Uiso 1 1 calc R . . . .
C12 C 0.9369(4) 0.7525(3) 0.6520(3) 0.0590(15) Uani 1 1 d . . . . .
H12 H 1.0166 0.7649 0.6480 0.071 Uiso 1 1 calc R . . . .
C13 C 0.9256(4) 0.7757(3) 0.7235(3) 0.0595(15) Uani 1 1 d . . . . .
H13 H 0.9968 0.8020 0.7690 0.071 Uiso 1 1 calc R . . . .
C14 C 0.8086(4) 0.7603(3) 0.7290(3) 0.0523(13) Uani 1 1 d . . . . .
H14 H 0.8004 0.7764 0.7786 0.063 Uiso 1 1 calc R . . . .
C15 C 0.2492(3) 0.6006(2) 0.7208(2) 0.0198(8) Uani 1 1 d . . . . .
C16 C 0.2754(3) 0.6826(2) 0.7183(2) 0.0255(9) Uani 1 1 d . . . . .
H16 H 0.3257 0.7327 0.7643 0.031 Uiso 1 1 calc R . . . .
C17 C 0.2295(3) 0.6934(3) 0.6501(2) 0.0303(9) Uani 1 1 d . . . . .
H17 H 0.2481 0.7505 0.6494 0.036 Uiso 1 1 calc R . . . .
C18 C 0.1567(3) 0.6208(3) 0.5828(2) 0.0328(10) Uani 1 1 d . . . . .
H18 H 0.1247 0.6278 0.5358 0.039 Uiso 1 1 calc R . . . .
C19 C 0.1309(3) 0.5383(3) 0.5844(2) 0.0282(9) Uani 1 1 d . . . . .
H19 H 0.0809 0.4883 0.5383 0.034 Uiso 1 1 calc R . . . .
C20 C 0.1771(3) 0.5279(2) 0.6523(2) 0.0219(8) Uani 1 1 d . . . . .
H20 H 0.1598 0.4706 0.6525 0.026 Uiso 1 1 calc R . . . .
C21 C 0.3500(3) 0.6910(2) 0.8829(2) 0.0236(8) Uani 1 1 d . . . . .
C22 C 0.2506(4) 0.7112(3) 0.8959(2) 0.0347(10) Uani 1 1 d . . . . .
H22 H 0.1694 0.6685 0.8693 0.042 Uiso 1 1 calc R . . . .
C23 C 0.2691(4) 0.7925(3) 0.9468(3) 0.0421(11) Uani 1 1 d . . . . .
H23 H 0.2005 0.8059 0.9550 0.051 Uiso 1 1 calc R . . . .
C24 C 0.3861(4) 0.8546(3) 0.9860(2) 0.0450(12) Uani 1 1 d . . . . .
H24 H 0.3985 0.9109 1.0208 0.054 Uiso 1 1 calc R . . . .
C25 C 0.4853(4) 0.8348(3) 0.9747(3) 0.0452(12) Uani 1 1 d . . . . .
H25 H 0.5666 0.8771 1.0027 0.054 Uiso 1 1 calc R . . . .
C26 C 0.4672(3) 0.7543(2) 0.9230(2) 0.0324(10) Uani 1 1 d . . . . .
H26 H 0.5362 0.7418 0.9147 0.039 Uiso 1 1 calc R . . . .
C27 C 0.2010(3) 0.5069(2) 0.8213(2) 0.0219(8) Uani 1 1 d . . . . .
C28 C 0.2343(3) 0.4707(2) 0.8751(2) 0.0252(9) Uani 1 1 d . . . . .
H28 H 0.3185 0.4894 0.9058 0.030 Uiso 1 1 calc R . . . .
C29 C 0.1455(3) 0.4076(3) 0.8843(2) 0.0318(10) Uani 1 1 d . . . . .
H29 H 0.1686 0.3836 0.9216 0.038 Uiso 1 1 calc R . . . .
C30 C 0.0230(3) 0.3796(3) 0.8390(2) 0.0375(11) Uani 1 1 d . . . . .
H30 H -0.0377 0.3347 0.8439 0.045 Uiso 1 1 calc R . . . .
C31 C -0.0110(3) 0.4161(3) 0.7873(2) 0.0367(11) Uani 1 1 d . . . . .
H31 H -0.0955 0.3976 0.7573 0.044 Uiso 1 1 calc R . . . .
C32 C 0.0773(3) 0.4803(2) 0.7782(2) 0.0275(9) Uani 1 1 d . . . . .
H32 H 0.0529 0.5060 0.7425 0.033 Uiso 1 1 calc R . . . .
C33 C 0.8176(3) 0.5930(2) 0.8940(2) 0.0233(9) Uani 1 1 d . . . . .
C34 C 0.9123(3) 0.5672(3) 0.9240(2) 0.0327(10) Uani 1 1 d . . . . .
H34 H 0.9032 0.5075 0.9036 0.039 Uiso 1 1 calc R . . . .
C35 C 1.0192(3) 0.6277(3) 0.9829(2) 0.0431(12) Uani 1 1 d . . . . .
H35 H 1.0838 0.6098 1.0027 0.052 Uiso 1 1 calc R . . . .
C36 C 1.0319(3) 0.7132(3) 1.0127(2) 0.0458(13) Uani 1 1 d . . . . .
H36 H 1.1054 0.7544 1.0538 0.055 Uiso 1 1 calc R . . . .
C37 C 0.9396(4) 0.7415(3) 0.9841(3) 0.0497(13) Uani 1 1 d . . . . .
H37 H 0.9499 0.8014 1.0050 0.060 Uiso 1 1 calc R . . . .
C38 C 0.8311(3) 0.6801(3) 0.9238(2) 0.0389(11) Uani 1 1 d . . . . .
H38 H 0.7670 0.6981 0.9035 0.047 Uiso 1 1 calc R . . . .
C39 C 0.7233(3) 0.4985(3) 0.7294(2) 0.0281(9) Uani 1 1 d . . . . .
C40 C 0.6469(4) 0.4311(3) 0.6596(2) 0.0436(12) Uani 1 1 d . . . . .
H40 H 0.5725 0.3908 0.6570 0.052 Uiso 1 1 calc R . . . .
C41 C 0.6768(5) 0.4214(4) 0.5931(3) 0.0599(15) Uani 1 1 d . . . . .
H41 H 0.6240 0.3746 0.5454 0.072 Uiso 1 1 calc R . . . .
C42 C 0.7835(5) 0.4801(4) 0.5973(3) 0.0649(16) Uani 1 1 d . . . . .
H42 H 0.8048 0.4738 0.5521 0.078 Uiso 1 1 calc R . . . .
C43 C 0.8598(5) 0.5475(4) 0.6651(3) 0.0528(13) Uani 1 1 d . . . . .
H43 H 0.9334 0.5879 0.6667 0.063 Uiso 1 1 calc R . . . .
C44 C 0.8311(3) 0.5576(3) 0.7316(3) 0.0369(10) Uani 1 1 d . . . . .
H44 H 0.8849 0.6048 0.7788 0.044 Uiso 1 1 calc R . . . .
C45 C 0.6676(3) 0.4138(2) 0.8345(2) 0.0243(9) Uani 1 1 d . . . . .
C46 C 0.6578(3) 0.4156(3) 0.9058(2) 0.0284(9) Uani 1 1 d . . . . .
H46 H 0.6521 0.4658 0.9399 0.034 Uiso 1 1 calc R . . . .
C47 C 0.6561(3) 0.3461(3) 0.9271(2) 0.0354(10) Uani 1 1 d . . . . .
H47 H 0.6500 0.3485 0.9760 0.043 Uiso 1 1 calc R . . . .
C48 C 0.6633(3) 0.2727(3) 0.8778(3) 0.0408(11) Uani 1 1 d . . . . .
H48 H 0.6644 0.2251 0.8932 0.049 Uiso 1 1 calc R . . . .
C49 C 0.6690(3) 0.2684(3) 0.8056(3) 0.0400(11) Uani 1 1 d . . . . .
H49 H 0.6706 0.2170 0.7707 0.048 Uiso 1 1 calc R . . . .
C50 C 0.6722(3) 0.3385(3) 0.7846(2) 0.0304(10) Uani 1 1 d . . . . .
H50 H 0.6777 0.3357 0.7356 0.036 Uiso 1 1 calc R . . . .
C51 C 0.3387(3) 0.1921(2) 0.6253(2) 0.0280(9) Uani 1 1 d . . . . .
C52 C 0.3867(4) 0.2160(3) 0.5729(3) 0.0465(12) Uani 1 1 d . . . . .
H52 H 0.3725 0.2620 0.5591 0.056 Uiso 1 1 calc R . . . .
C53 C 0.4554(4) 0.1737(3) 0.5404(3) 0.0593(14) Uani 1 1 d . . . . .
H53 H 0.4881 0.1906 0.5044 0.071 Uiso 1 1 calc R . . . .
C54 C 0.4760(5) 0.1078(3) 0.5602(3) 0.0611(15) Uani 1 1 d . . . . .
H54 H 0.5249 0.0800 0.5388 0.073 Uiso 1 1 calc R . . . .
C55 C 0.4275(5) 0.0810(3) 0.6103(3) 0.0572(14) Uani 1 1 d . . . . .
H55 H 0.4410 0.0341 0.6227 0.069 Uiso 1 1 calc R . . . .
C56 C 0.3578(4) 0.1233(3) 0.6433(2) 0.0395(11) Uani 1 1 d . . . . .
H56 H 0.3236 0.1049 0.6781 0.047 Uiso 1 1 calc R . . . .
C57 C 0.1075(3) 0.2229(3) 0.5998(2) 0.0295(9) Uani 1 1 d . . . . .
C58 C 0.0606(4) 0.1500(3) 0.5305(2) 0.0490(13) Uani 1 1 d . . . . .
H58 H 0.1070 0.1145 0.5188 0.059 Uiso 1 1 calc R . . . .
C59 C -0.0546(5) 0.1305(4) 0.4792(3) 0.0706(18) Uani 1 1 d . . . . .
H59 H -0.0872 0.0813 0.4315 0.085 Uiso 1 1 calc R . . . .
C60 C -0.1220(5) 0.1802(4) 0.4958(3) 0.0727(19) Uani 1 1 d . . . . .
H60 H -0.2016 0.1651 0.4599 0.087 Uiso 1 1 calc R . . . .
C61 C -0.0764(4) 0.2523(4) 0.5638(3) 0.0635(16) Uani 1 1 d . . . . .
H61 H -0.1242 0.2869 0.5747 0.076 Uiso 1 1 calc R . . . .
C62 C 0.0399(3) 0.2746(3) 0.6169(3) 0.0405(11) Uani 1 1 d . . . . .
H62 H 0.0723 0.3245 0.6640 0.049 Uiso 1 1 calc R . . . .
C63 C 0.2371(3) 0.2230(2) 0.7498(2) 0.0235(8) Uani 1 1 d . . . . .
C64 C 0.3415(3) 0.2413(2) 0.8115(2) 0.0262(9) Uani 1 1 d . . . . .
H64 H 0.4210 0.2657 0.8092 0.031 Uiso 1 1 calc R . . . .
C65 C 0.3307(3) 0.2246(3) 0.8750(2) 0.0332(10) Uani 1 1 d . . . . .
H65 H 0.4024 0.2384 0.9173 0.040 Uiso 1 1 calc R . . . .
C66 C 0.2162(4) 0.1880(3) 0.8779(3) 0.0457(12) Uani 1 1 d . . . . .
H66 H 0.2089 0.1761 0.9222 0.055 Uiso 1 1 calc R . . . .
C67 C 0.1124(4) 0.1684(3) 0.8176(3) 0.0475(12) Uani 1 1 d . . . . .
H67 H 0.0336 0.1425 0.8201 0.057 Uiso 1 1 calc R . . . .
C68 C 0.1208(3) 0.1861(3) 0.7528(2) 0.0363(11) Uani 1 1 d . . . . .
H68 H 0.0486 0.1732 0.7112 0.044 Uiso 1 1 calc R . . . .
O1 O 0.4915(3) 0.6964(3) 0.5983(2) 0.0364(10) Uani 0.667 1 d . . P C 1
H1A H 0.5130 0.7408 0.5874 0.055 Uiso 0.667 1 calc DGR . P C 1
O1A O 0.5823(7) 0.7870(5) 0.7259(4) 0.0300(19) Uani 0.333 1 d . . P C 2
H1AA H 0.5621 0.8194 0.7042 0.045 Uiso 0.333 1 calc GR . P C 2
Cl1S Cl 0.20898(15) -0.03589(14) 0.73576(10) 0.1183(8) Uani 1 1 d . . . . .
Cl2S Cl 0.46547(11) 0.06485(8) 0.80542(7) 0.0595(3) Uani 1 1 d . . . . .
Cl3S Cl 0.3651(3) -0.08261(11) 0.84085(11) 0.1447(10) Uani 1 1 d . . . . .
C1S C 0.3570(5) -0.0402(3) 0.7698(3) 0.0668(16) Uani 1 1 d . . . . .
H1S H 0.3722 -0.0783 0.7257 0.080 Uiso 1 1 calc R . . . .
Cl2 Cl 0.44907(9) 0.86845(7) 0.62335(7) 0.0427(3) Uani 1 1 d D . . . .
Cl4S Cl -0.2086(5) 0.0431(7) 0.5844(5) 0.099(3) Uani 0.560(19) 1 d D . P D 1
Cl5S Cl -0.2367(7) 0.0782(6) 0.7327(6) 0.126(4) Uani 0.560(19) 1 d D . P D 1
Cl6S Cl -0.1565(9) -0.0594(5) 0.6695(7) 0.079(2) Uani 0.560(19) 1 d D . P D 1
C2SA C -0.2483(15) -0.0031(9) 0.6482(8) 0.055(5) Uani 0.560(19) 1 d D . P D 1
H2SA H -0.3358 -0.0453 0.6227 0.066 Uiso 0.560(19) 1 calc R . P D 1
Cl3 Cl -0.2360(10) 0.0633(8) 0.7653(11) 0.161(5) Uani 0.440(19) 1 d D . P D 2
Cl4 Cl -0.1806(14) -0.0571(9) 0.6569(10) 0.119(5) Uani 0.440(19) 1 d D . P D 2
Cl5 Cl -0.2263(5) 0.0866(9) 0.6292(13) 0.133(6) Uani 0.440(19) 1 d D . P D 2
C2SB C -0.264(2) 0.0079(13) 0.6674(15) 0.080(9) Uani 0.440(19) 1 d D . P D 2
H2SB H -0.3533 -0.0292 0.6408 0.096 Uiso 0.440(19) 1 calc R . P D 2

loop_
_atom_site_aniso_label
_atom_site_aniso_U_11
_atom_site_aniso_U_22
_atom_site_aniso_U_33
_atom_site_aniso_U_23
_atom_site_aniso_U_13
_atom_site_aniso_U_12
Os1 0.01383(7) 0.02158(8) 0.01522(8) 0.00929(6) 0.00459(5) 0.00654(5)
Cl1 0.0258(4) 0.0309(5) 0.0162(5) 0.0098(4) 0.0051(4) 0.0115(4)
P1 0.0177(4) 0.0228(5) 0.0182(5) 0.0107(4) 0.0071(4) 0.0082(4)
P2 0.0162(4) 0.0315(6) 0.0180(5) 0.0117(4) 0.0061(4) 0.0106(4)
P3 0.0219(4) 0.0231(5) 0.0183(5) 0.0092(4) 0.0036(4) 0.0058(4)
C1 0.0149(15) 0.031(2) 0.021(2) 0.0116(17) 0.0097(14) 0.0131(15)
C2 0.0148(16) 0.0207(19) 0.021(2) 0.0089(17) 0.0055(14) 0.0085(14)
C3 0.0170(16) 0.028(2) 0.018(2) 0.0112(17) 0.0047(14) 0.0100(15)
C4 0.0167(16) 0.026(2) 0.016(2) 0.0080(16) 0.0058(14) 0.0099(15)
C5 0.0209(17) 0.033(2) 0.018(2) 0.0094(18) 0.0083(15) 0.0107(16)
C6 0.0200(17) 0.024(2) 0.027(2) 0.0133(17) 0.0120(15) 0.0090(15)
C7 0.0151(16) 0.0176(19) 0.026(2) 0.0050(16) 0.0088(14) 0.0067(14)
C8 0.0274(19) 0.027(2) 0.021(2) 0.0118(18) 0.0064(16) 0.0038(16)
C9 0.032(2) 0.035(2) 0.034(3) 0.022(2) 0.0127(18) 0.0086(18)
C10 0.039(2) 0.061(3) 0.048(3) 0.030(3) 0.021(2) 0.020(2)
C11 0.048(3) 0.077(4) 0.066(4) 0.040(3) 0.032(3) 0.024(3)
C12 0.043(3) 0.062(3) 0.090(4) 0.044(3) 0.037(3) 0.019(2)
C13 0.035(2) 0.062(3) 0.066(4) 0.024(3) 0.006(2) 0.009(2)
C14 0.038(2) 0.061(3) 0.049(3) 0.021(3) 0.012(2) 0.008(2)
C15 0.0157(16) 0.027(2) 0.022(2) 0.0142(17) 0.0085(14) 0.0101(15)
C16 0.0221(18) 0.028(2) 0.022(2) 0.0093(18) 0.0042(15) 0.0056(16)
C17 0.032(2) 0.033(2) 0.032(2) 0.022(2) 0.0097(18) 0.0139(18)
C18 0.0288(19) 0.048(3) 0.028(2) 0.022(2) 0.0062(17) 0.0167(19)
C19 0.0237(18) 0.034(2) 0.020(2) 0.0076(18) 0.0016(16) 0.0077(17)
C20 0.0178(16) 0.024(2) 0.026(2) 0.0119(17) 0.0059(15) 0.0099(15)
C21 0.0327(19) 0.028(2) 0.016(2) 0.0131(17) 0.0097(16) 0.0142(17)
C22 0.042(2) 0.037(3) 0.037(3) 0.017(2) 0.0262(19) 0.0181(19)
C23 0.063(3) 0.043(3) 0.042(3) 0.024(2) 0.034(2) 0.031(2)
C24 0.078(3) 0.034(3) 0.026(3) 0.012(2) 0.017(2) 0.026(2)
C25 0.049(3) 0.032(3) 0.041(3) 0.010(2) 0.000(2) 0.010(2)
C26 0.035(2) 0.028(2) 0.029(2) 0.0087(19) 0.0026(17) 0.0136(18)
C27 0.0228(17) 0.024(2) 0.025(2) 0.0122(17) 0.0133(15) 0.0102(15)
C28 0.0217(17) 0.029(2) 0.027(2) 0.0116(18) 0.0101(16) 0.0096(16)
C29 0.038(2) 0.039(2) 0.035(2) 0.025(2) 0.0217(18) 0.0190(19)
C30 0.033(2) 0.039(3) 0.048(3) 0.022(2) 0.025(2) 0.0091(19)
C31 0.0202(18) 0.048(3) 0.047(3) 0.024(2) 0.0145(18) 0.0117(18)
C32 0.0210(18) 0.038(2) 0.031(2) 0.0198(19) 0.0102(16) 0.0145(17)
C33 0.0143(16) 0.035(2) 0.020(2) 0.0129(18) 0.0068(14) 0.0053(15)
C34 0.0206(18) 0.048(3) 0.028(2) 0.016(2) 0.0082(17) 0.0094(18)
C35 0.0197(19) 0.072(4) 0.038(3) 0.032(3) 0.0069(18) 0.010(2)
C36 0.021(2) 0.066(4) 0.031(3) 0.012(2) 0.0045(18) -0.001(2)
C37 0.034(2) 0.042(3) 0.057(3) 0.007(2) 0.016(2) 0.004(2)
C38 0.0199(19) 0.043(3) 0.044(3) 0.014(2) 0.0076(18) 0.0050(18)
C39 0.0268(19) 0.049(3) 0.025(2) 0.023(2) 0.0127(17) 0.0274(18)
C40 0.036(2) 0.072(3) 0.030(3) 0.016(2) 0.0117(19) 0.034(2)
C41 0.066(3) 0.103(5) 0.024(3) 0.019(3) 0.019(2) 0.054(3)
C42 0.092(4) 0.113(5) 0.051(4) 0.055(4) 0.053(3) 0.078(4)
C43 0.069(3) 0.080(4) 0.064(4) 0.056(3) 0.051(3) 0.053(3)
C44 0.039(2) 0.054(3) 0.046(3) 0.036(2) 0.026(2) 0.031(2)
C45 0.0111(15) 0.030(2) 0.030(2) 0.0124(18) 0.0028(15) 0.0077(15)
C46 0.0288(19) 0.033(2) 0.023(2) 0.0126(19) 0.0046(16) 0.0117(17)
C47 0.030(2) 0.040(3) 0.032(3) 0.020(2) 0.0002(18) 0.0101(19)
C48 0.023(2) 0.036(3) 0.057(3) 0.027(2) -0.0004(19) 0.0060(18)
C49 0.0242(19) 0.025(2) 0.060(3) 0.008(2) 0.009(2) 0.0079(17)
C50 0.0208(18) 0.034(2) 0.036(2) 0.011(2) 0.0118(16) 0.0108(17)
C51 0.0321(19) 0.025(2) 0.022(2) 0.0064(18) 0.0083(16) 0.0081(17)
C52 0.077(3) 0.033(3) 0.050(3) 0.022(2) 0.041(3) 0.028(2)
C53 0.086(3) 0.046(3) 0.069(4) 0.024(3) 0.057(3) 0.030(3)
C54 0.079(3) 0.051(3) 0.069(4) 0.015(3) 0.046(3) 0.039(3)
C55 0.088(4) 0.046(3) 0.053(3) 0.018(3) 0.028(3) 0.046(3)
C56 0.055(3) 0.036(3) 0.036(3) 0.016(2) 0.019(2) 0.024(2)
C57 0.0234(18) 0.032(2) 0.025(2) 0.0166(19) -0.0017(16) 0.0000(17)
C58 0.044(2) 0.051(3) 0.032(3) 0.013(2) 0.001(2) 0.002(2)
C59 0.054(3) 0.076(4) 0.036(3) 0.017(3) -0.017(3) -0.008(3)
C60 0.037(3) 0.093(5) 0.063(4) 0.050(4) -0.014(3) -0.006(3)
C61 0.029(2) 0.087(4) 0.090(5) 0.066(4) 0.011(3) 0.020(3)
C62 0.026(2) 0.047(3) 0.049(3) 0.031(2) 0.0054(19) 0.0094(19)
C63 0.0252(18) 0.025(2) 0.021(2) 0.0118(17) 0.0065(15) 0.0094(16)
C64 0.0254(18) 0.027(2) 0.026(2) 0.0122(18) 0.0047(16) 0.0099(16)
C65 0.039(2) 0.035(2) 0.023(2) 0.0120(19) 0.0040(17) 0.0136(18)
C66 0.057(3) 0.061(3) 0.032(3) 0.028(2) 0.023(2) 0.024(2)
C67 0.036(2) 0.070(3) 0.044(3) 0.036(3) 0.021(2) 0.010(2)
C68 0.0235(19) 0.045(3) 0.036(3) 0.020(2) 0.0059(17) 0.0035(18)
O1 0.042(2) 0.038(3) 0.034(3) 0.024(2) 0.0114(19) 0.0125(19)
O1A 0.029(4) 0.030(5) 0.033(5) 0.016(4) 0.009(3) 0.011(3)
Cl1S 0.0797(11) 0.1349(17) 0.0766(12) 0.0251(12) 0.0156(9) -0.0260(10)
Cl2S 0.0710(8) 0.0391(7) 0.0491(8) 0.0154(6) 0.0027(6) 0.0096(6)
Cl3S 0.315(3) 0.0534(10) 0.0711(12) 0.0417(9) 0.0743(15) 0.0520(14)
C1S 0.108(4) 0.037(3) 0.037(3) 0.013(2) 0.022(3) 0.005(3)
Cl2 0.0425(5) 0.0407(6) 0.0544(7) 0.0253(6) 0.0223(5) 0.0172(5)
Cl4S 0.069(2) 0.092(5) 0.107(4) 0.070(3) -0.004(2) -0.015(2)
Cl5S 0.072(3) 0.106(4) 0.135(6) -0.040(4) 0.004(3) 0.058(3)
Cl6S 0.067(3) 0.058(3) 0.130(5) 0.051(3) 0.031(4) 0.039(2)
C2SA 0.032(8) 0.041(8) 0.074(8) 0.015(6) 0.009(6) 0.004(6)
Cl3 0.067(4) 0.171(8) 0.218(12) 0.060(8) 0.049(6) 0.022(4)
Cl4 0.089(5) 0.114(6) 0.141(7) 0.033(5) 0.002(4) 0.067(4)
Cl5 0.059(3) 0.096(6) 0.218(15) 0.098(9) -0.012(4) 0.001(3)
C2SB 0.042(9) 0.077(18) 0.14(2) 0.061(18) 0.036(13) 0.029(10)

loop_
_atom_type_symbol
_atom_type_description
_atom_type_scat_dispersion_real
_atom_type_scat_dispersion_imag
_atom_type_scat_source
C C 0.0033 0.0016 'International Tables Vol C Tables 4.2.6.8 and 6.1.1.4'
H H 0.0000 0.0000 'International Tables Vol C Tables 4.2.6.8 and 6.1.1.4'
Cl Cl 0.1484 0.1585 'International Tables Vol C Tables 4.2.6.8 and 6.1.1.4'
O O 0.0106 0.0060 'International Tables Vol C Tables 4.2.6.8 and 6.1.1.4'
Os Os -1.2165 7.6030 'International Tables Vol C Tables 4.2.6.8 and 6.1.1.4'
P P 0.1023 0.0942 'International Tables Vol C Tables 4.2.6.8 and 6.1.1.4'

loop_
_geom_angle_atom_site_label_1
_geom_angle_atom_site_label_2
_geom_angle_atom_site_label_3
_geom_angle
_geom_angle_site_symmetry_1
_geom_angle_site_symmetry_3
_geom_angle_publ_flag
P1 Os1 Cl1 87.40(3) . . ?
P2 Os1 Cl1 87.27(3) . . ?
P2 Os1 P1 174.43(3) . . ?
C1 Os1 Cl1 94.12(10) . . ?
C1 Os1 P1 90.58(9) . . ?
C1 Os1 P2 88.19(9) . . ?
C1 Os1 C4 75.01(14) . . ?
C4 Os1 Cl1 168.89(9) . . ?
C4 Os1 P1 90.39(9) . . ?
C4 Os1 P2 94.54(9) . . ?
C7 Os1 Cl1 118.59(11) . . ?
C7 Os1 P1 90.66(10) . . ?
C7 Os1 P2 93.31(10) . . ?
C7 Os1 C1 147.28(15) . . ?
C7 Os1 C4 72.30(14) . . ?
C15 P1 Os1 112.77(11) . . ?
C15 P1 C21 101.30(17) . . ?
C15 P1 C27 106.05(16) . . ?
C21 P1 Os1 116.38(11) . . ?
C21 P1 C27 104.18(16) . . ?
C27 P1 Os1 114.74(12) . . ?
C33 P2 Os1 114.84(12) . . ?
C33 P2 C45 101.08(17) . . ?
C39 P2 Os1 114.57(12) . . ?
C39 P2 C33 103.69(16) . . ?
C39 P2 C45 106.09(18) . . ?
C45 P2 Os1 115.03(10) . . ?
C2 P3 C51 109.73(16) . . ?
C2 P3 C57 108.53(17) . . ?
C57 P3 C51 109.22(18) . . ?
C63 P3 C2 109.79(17) . . ?
C63 P3 C51 109.36(18) . . ?
C63 P3 C57 110.20(16) . . ?
C2 C1 Os1 120.0(3) . . ?
C1 C2 P3 125.4(3) . . ?
C1 C2 C3 113.5(3) . . ?
C3 C2 P3 121.0(3) . . ?
C4 C3 C2 113.2(3) . . ?
C3 C4 Os1 118.2(3) . . ?
C3 C4 C5 124.5(3) . . ?
C5 C4 Os1 117.3(2) . . ?
C6 C5 C4 112.9(3) . . ?
C5 C6 C7 106.5(3) . . ?
C5 C6 C8 125.8(3) . . ?
C7 C6 C8 127.6(3) . . ?
C6 C7 Os1 131.0(3) . . ?
C6 C8 C9 110.9(3) . . ?
O1 C8 C6 110.0(3) . . ?
O1 C8 C9 111.4(3) . . ?
O1A C8 C6 107.6(4) . . ?
O1A C8 C9 109.9(4) . . ?
C10 C9 C8 120.7(3) . . ?
C10 C9 C14 118.4(4) . . ?
C14 C9 C8 120.9(4) . . ?
C9 C10 C11 121.6(4) . . ?
C12 C11 C10 119.2(5) . . ?
C11 C12 C13 120.7(4) . . ?
C12 C13 C14 119.5(4) . . ?
C9 C14 C13 120.6(5) . . ?
C16 C15 P1 120.6(3) . . ?
C16 C15 C20 118.4(3) . . ?
C20 C15 P1 120.6(3) . . ?
C15 C16 C17 121.1(3) . . ?
C18 C17 C16 119.8(4) . . ?
C19 C18 C17 119.6(4) . . ?
C20 C19 C18 120.4(4) . . ?
C19 C20 C15 120.6(4) . . ?
C22 C21 P1 119.7(3) . . ?
C26 C21 P1 121.7(3) . . ?
C26 C21 C22 118.3(4) . . ?
C23 C22 C21 120.5(4) . . ?
C24 C23 C22 120.4(4) . . ?
C23 C24 C25 119.7(4) . . ?
C26 C25 C24 120.2(4) . . ?
C25 C26 C21 121.0(4) . . ?
C28 C27 P1 118.8(2) . . ?
C32 C27 P1 122.2(3) . . ?
C32 C27 C28 119.0(3) . . ?
C29 C28 C27 120.5(3) . . ?
C30 C29 C28 119.8(4) . . ?
C31 C30 C29 120.2(4) . . ?
C30 C31 C32 120.5(4) . . ?
C27 C32 C31 119.9(4) . . ?
C34 C33 P2 120.0(3) . . ?
C38 C33 P2 120.3(3) . . ?
C38 C33 C34 119.6(3) . . ?
C35 C34 C33 120.5(4) . . ?
C36 C35 C34 119.8(4) . . ?
C35 C36 C37 121.4(4) . . ?
C36 C37 C38 118.8(4) . . ?
C33 C38 C37 119.8(4) . . ?
C40 C39 P2 120.0(3) . . ?
C40 C39 C44 118.4(4) . . ?
C44 C39 P2 121.4(3) . . ?
C39 C40 C41 121.1(4) . . ?
C42 C41 C40 118.9(5) . . ?
C43 C42 C41 121.2(4) . . ?
C42 C43 C44 120.3(5) . . ?
C43 C44 C39 120.0(4) . . ?
C46 C45 P2 117.1(3) . . ?
C50 C45 P2 124.5(3) . . ?
C50 C45 C46 118.4(4) . . ?
C47 C46 C45 120.9(4) . . ?
C46 C47 C48 120.1(4) . . ?
C47 C48 C49 119.8(4) . . ?
C50 C49 C48 120.0(4) . . ?
C49 C50 C45 120.7(4) . . ?
C52 C51 P3 120.1(3) . . ?
C52 C51 C56 118.7(4) . . ?
C56 C51 P3 121.2(3) . . ?
C51 C52 C53 120.8(4) . . ?
C54 C53 C52 119.6(5) . . ?
C53 C54 C55 121.2(5) . . ?
C54 C55 C56 119.4(5) . . ?
C51 C56 C55 120.1(4) . . ?
C58 C57 P3 121.0(3) . . ?
C62 C57 P3 118.3(3) . . ?
C62 C57 C58 120.7(4) . . ?
C59 C58 C57 118.6(5) . . ?
C60 C59 C58 121.1(5) . . ?
C59 C60 C61 120.7(5) . . ?
C60 C61 C62 120.0(5) . . ?
C57 C62 C61 118.9(5) . . ?
C64 C63 P3 119.1(3) . . ?
C64 C63 C68 119.5(4) . . ?
C68 C63 P3 121.3(3) . . ?
C65 C64 C63 120.6(3) . . ?
C64 C65 C66 120.0(4) . . ?
C67 C66 C65 120.5(4) . . ?
C66 C67 C68 120.8(4) . . ?
C67 C68 C63 118.7(4) . . ?
Cl2S C1S Cl1S 108.1(3) . . ?
Cl3S C1S Cl1S 110.1(3) . . ?
Cl3S C1S Cl2S 110.8(3) . . ?
Cl4S C2SA Cl5S 110.2(8) . . ?
Cl6S C2SA Cl4S 110.2(9) . . ?
Cl6S C2SA Cl5S 111.0(8) . . ?
Cl4 C2SB Cl3 110.5(13) . . ?
Cl4 C2SB Cl5 112.5(12) . . ?
Cl5 C2SB Cl3 106.9(11) . . ?

loop_
_geom_bond_atom_site_label_1
_geom_bond_atom_site_label_2
_geom_bond_distance
_geom_bond_site_symmetry_2
_geom_bond_publ_flag
Os1 Cl1 2.4406(9) . ?
Os1 P1 2.3883(9) . ?
Os1 P2 2.3869(9) . ?
Os1 C1 2.037(3) . ?
Os1 C4 2.092(3) . ?
Os1 C7 1.846(4) . ?
P1 C15 1.821(4) . ?
P1 C21 1.823(4) . ?
P1 C27 1.831(3) . ?
P2 C33 1.826(3) . ?
P2 C39 1.821(4) . ?
P2 C45 1.828(4) . ?
P3 C2 1.788(3) . ?
P3 C51 1.796(4) . ?
P3 C57 1.794(4) . ?
P3 C63 1.783(4) . ?
C1 C2 1.368(5) . ?
C2 C3 1.430(5) . ?
C3 C4 1.368(5) . ?
C4 C5 1.415(5) . ?
C5 C6 1.379(5) . ?
C6 C7 1.411(5) . ?
C6 C8 1.519(5) . ?
C8 C9 1.526(5) . ?
C8 O1 1.410(5) . ?
C8 O1A 1.428(8) . ?
C9 C10 1.365(6) . ?
C9 C14 1.373(6) . ?
C10 C11 1.390(6) . ?
C11 C12 1.356(7) . ?
C12 C13 1.367(7) . ?
C13 C14 1.394(6) . ?
C15 C16 1.377(5) . ?
C15 C20 1.396(5) . ?
C16 C17 1.384(5) . ?
C17 C18 1.384(5) . ?
C18 C19 1.378(6) . ?
C19 C20 1.376(5) . ?
C21 C22 1.390(5) . ?
C21 C26 1.383(5) . ?
C22 C23 1.376(6) . ?
C23 C24 1.373(6) . ?
C24 C25 1.375(6) . ?
C25 C26 1.371(6) . ?
C27 C28 1.393(5) . ?
C27 C32 1.388(5) . ?
C28 C29 1.383(5) . ?
C29 C30 1.383(5) . ?
C30 C31 1.367(6) . ?
C31 C32 1.391(5) . ?
C33 C34 1.393(5) . ?
C33 C38 1.384(6) . ?
C34 C35 1.378(5) . ?
C35 C36 1.363(6) . ?
C36 C37 1.391(7) . ?
C37 C38 1.402(5) . ?
C39 C40 1.381(5) . ?
C39 C44 1.394(5) . ?
C40 C41 1.387(6) . ?
C41 C42 1.365(7) . ?
C42 C43 1.359(7) . ?
C43 C44 1.378(6) . ?
C45 C46 1.396(5) . ?
C45 C50 1.393(5) . ?
C46 C47 1.370(5) . ?
C47 C48 1.380(6) . ?
C48 C49 1.389(6) . ?
C49 C50 1.373(6) . ?
C51 C52 1.381(6) . ?
C51 C56 1.388(6) . ?
C52 C53 1.385(6) . ?
C53 C54 1.361(7) . ?
C54 C55 1.366(7) . ?
C55 C56 1.397(6) . ?
C57 C58 1.395(6) . ?
C57 C62 1.384(6) . ?
C58 C59 1.380(6) . ?
C59 C60 1.356(8) . ?
C60 C61 1.373(8) . ?
C61 C62 1.393(6) . ?
C63 C64 1.390(5) . ?
C63 C68 1.392(5) . ?
C64 C65 1.362(5) . ?
C65 C66 1.370(5) . ?
C66 C67 1.366(6) . ?
C67 C68 1.387(6) . ?
Cl1S C1S 1.774(6) . ?
Cl2S C1S 1.729(5) . ?
Cl3S C1S 1.724(5) . ?
Cl4S C2SA 1.735(12) . ?
Cl5S C2SA 1.754(14) . ?
Cl6S C2SA 1.711(12) . ?
Cl3 C2SB 1.746(17) . ?
Cl4 C2SB 1.693(15) . ?
Cl5 C2SB 1.725(15) . ?
